data_1569900
loop_
_publ_author_name
'Guan, Lei'
'Wang, Ying'
'Jin, Hongzhe'
'Yin, Pengpeng'

_publ_section_title
;
 A new route for the syntheses of coordination polymers using magnetic
 influence: syntheses, crystal structures and fluorescence properties.
;
_journal_issue 6
_journal_name_full IUCrJ
_journal_paper_doi 10.1107/S2052252523007650
_journal_volume 10
_journal_year 2023
_chemical_formula_moiety '2(C18 H12 N3 Zn0.5), C14 H8 N2 O6, 8(H2 O)'
_chemical_formula_sum 'C50 H48 N8 O14 Zn'
_chemical_formula_weight 1050.33
_space_group_crystal_system monoclinic
_space_group_IT_number 13
_space_group_name_Hall '-P 2yc'
_space_group_name_H-M_alt 'P 1 2/c 1'
_atom_sites_solution_hydrogens mixed
_atom_sites_solution_primary dual
_audit_creation_date 2021-05-16
_audit_creation_method
;
Olex2 1.2
(compiled 2018.05.29 svn.r3508 for OlexSys, GUI svn.r5506)
;
_cell_angle_alpha 90
_cell_angle_beta 92.676(6)
_cell_angle_gamma 90
_cell_formula_units_Z 4
_cell_length_a 14.1895(10)
_cell_length_b 14.8309(9)
_cell_length_c 22.4020(15)
_cell_measurement_reflns_used 8395
_cell_measurement_temperature 113.15
_cell_measurement_theta_max 31.5000
_cell_measurement_theta_min 1.9880
_cell_volume 4709.2(5)
_computing_cell_refinement 'CrysAlisPro 1.171.39.46 (Rigaku OD, 2018)'
_computing_data_collection 'CrysAlisPro 1.171.39.46 (Rigaku OD, 2018)'
_computing_data_reduction 'CrysAlisPro 1.171.39.46 (Rigaku OD, 2018)'
_computing_molecular_graphics 'Olex2 (Dolomanov et al., 2009)'
_computing_publication_material 'Olex2 (Dolomanov et al., 2009)'
_computing_structure_refinement 'ShelXL (Sheldrick, 2015)'
_computing_structure_solution 'ShelXT (Sheldrick, 2015)'
_diffrn_ambient_temperature 113.15
_diffrn_detector 'CCD plate'
_diffrn_measured_fraction_theta_full 1.000
_diffrn_measured_fraction_theta_max 0.999
_diffrn_measurement_details
;
List of Runs (angles in degrees, time in seconds):

  # Type    Start    End  Width  t~exp~   \w     \q     \k     \f   Frames
--------------------------------------------------------------------------
  1  \w   -115.00  65.00   1.00    5.00    --  -25.00  45.00   0.00  180
  2  \w   -115.00  35.00   1.00    5.00    --  -25.00  45.00  90.00  150
  3  \w   -115.00   5.00   1.00    5.00    --  -25.00  45.00 180.00  120
;
_diffrn_measurement_device 'abstract diffractometer'
_diffrn_measurement_device_type 'Rigaku Saturn 70 CCD'
_diffrn_measurement_method '\w scans'
_diffrn_orient_matrix_type 'CrysAlisPro convention (1999,Acta A55,543-557)'
_diffrn_orient_matrix_UB_11 0.0020231000
_diffrn_orient_matrix_UB_12 -0.0419995000
_diffrn_orient_matrix_UB_13 -0.0150292000
_diffrn_orient_matrix_UB_21 -0.0200283000
_diffrn_orient_matrix_UB_22 0.0202162000
_diffrn_orient_matrix_UB_23 -0.0263302000
_diffrn_orient_matrix_UB_31 0.0458435000
_diffrn_orient_matrix_UB_32 0.0106838000
_diffrn_orient_matrix_UB_33 -0.0092062000
_diffrn_radiation_monochromator confocal
_diffrn_radiation_probe x-ray
_diffrn_radiation_type MoK\a
_diffrn_radiation_wavelength 0.71073
_diffrn_reflns_av_R_equivalents 0.1405
_diffrn_reflns_av_unetI/netI 0.1306
_diffrn_reflns_Laue_measured_fraction_full 1.000
_diffrn_reflns_Laue_measured_fraction_max 0.999
_diffrn_reflns_limit_h_max 17
_diffrn_reflns_limit_h_min -17
_diffrn_reflns_limit_k_max 18
_diffrn_reflns_limit_k_min -18
_diffrn_reflns_limit_l_max 25
_diffrn_reflns_limit_l_min -28
_diffrn_reflns_number 41394
_diffrn_reflns_point_group_measured_fraction_full 1.000
_diffrn_reflns_point_group_measured_fraction_max 0.999
_diffrn_reflns_theta_full 25.242
_diffrn_reflns_theta_max 26.373
_diffrn_reflns_theta_min 1.987
_diffrn_source 'rotating anode'
_diffrn_source_type 'Enhance (Mo) X-ray Source'
_exptl_absorpt_coefficient_mu 0.601
_exptl_absorpt_correction_T_max 1.00000
_exptl_absorpt_correction_T_min 0.71879
_exptl_absorpt_correction_type multi-scan
_exptl_absorpt_process_details 'CrysAlisPro 1.171.39.46 (Rigaku Oxford Diffraction, 2018)'
_exptl_crystal_density_diffrn 1.481
_exptl_crystal_description block
_exptl_crystal_F_000 2184
_exptl_crystal_size_max 0.12
_exptl_crystal_size_mid 0.1
_exptl_crystal_size_min 0.07
_refine_diff_density_max 0.535
_refine_diff_density_min -0.532
_refine_diff_density_rms 0.086
_refine_ls_extinction_coef 0.00074(8)
_refine_ls_extinction_expression Fc^*^=kFc[1+0.001xFc^2^\l^3^/sin(2\q)]^-1/4^
_refine_ls_extinction_method 'SHELXL-2018/3 (Sheldrick 2018)'
_refine_ls_goodness_of_fit_ref 1.002
_refine_ls_hydrogen_treatment mixed
_refine_ls_matrix_type full
_refine_ls_number_parameters 692
_refine_ls_number_reflns 9636
_refine_ls_number_restraints 11
_refine_ls_restrained_S_all 1.002
_refine_ls_R_factor_all 0.1433
_refine_ls_R_factor_gt 0.0647
_refine_ls_shift/su_max 0.001
_refine_ls_shift/su_mean 0.000
_refine_ls_structure_factor_coef Fsqd
_refine_ls_weighting_details 'w=1/[\s^2^(Fo^2^)+(0.0302P)^2^] where P=(Fo^2^+2Fc^2^)/3'
_refine_ls_weighting_scheme calc
_refine_ls_wR_factor_gt 0.1039
_refine_ls_wR_factor_ref 0.1312
_reflns_Friedel_coverage 0.000
_reflns_number_gt 5147
_reflns_number_total 9636
_reflns_threshold_expression 'I > 2\s(I)'
_cod_data_source_file ed5029.cif
_cod_data_source_block compound_7
_cod_database_code 1569900
_shelx_shelxl_version_number 2018/3
_chemical_oxdiff_formula 'C11 H10 N O'
_shelx_space_group_comment
;
The symmetry employed for this shelxl refinement is uniquely defined
by the following loop, which should always be used as a source of
symmetry information in preference to the above space-group names.
They are only intended as comments.
;
_shelx_estimated_absorpt_t_max 0.959
_shelx_estimated_absorpt_t_min 0.931
_reflns_odcompleteness_completeness 99.95
_reflns_odcompleteness_iscentric 1
_reflns_odcompleteness_theta 26.32
_olex2_refinement_description
;
1. Fixed Uiso
 At 1.2 times of:
  All C(H) groups
 At 1.5 times of:
  All O(H) groups, All O(H,H) groups
2. Restrained distances
 O13-H13B = O13-H13A
 0.85 with sigma of 0.01
 H13B-H13A
 1.45 with sigma of 0.01
 O7-H7B = O7-H7A
 0.85 with sigma of 0.01
 H7B-H7A
 1.45 with sigma of 0.01
 H10A-H10B
 1.45 with sigma of 0.01
 O10-H10B
 0.85 with sigma of 0.01
 H14A-H14B
 1.45 with sigma of 0.01
 O14-H14A = O14-H14B
 0.85 with sigma of 0.01
3.a Riding coordinates:
 O9(H9A,H9B), O10(H10A,H10B), O12(H12A,H12B)
3.b Free rotating group:
 H8A(H8B), H11A(H11B)
3.c Aromatic/amide H refined with riding coordinates:
 C1(H1), C2(H2), C3(H3), C5(H5), C6(H6), C8(H8), C9(H9), C10(H10), C13(H13),
 C14(H14), C15(H15), C18(H18), C19(H19), C20(H20), C21(H21), C23(H23), C24(H24),
  C26(H26), C27(H27), C28(H28), C31(H31), C32(H32), C33(H33), C36(H36),
 C40(H40), C41(H41), C43(H43), C45(H45), C48(H48), C49(H49)
3.d Idealised tetrahedral OH refined as rotating group:
 O3(H3A), O6(H6A)
;
_olex2_submission_special_instructions 'No special instructions were received'
_oxdiff_exptl_absorpt_empirical_details
;
Empirical correction (ABSPACK) includes:
- Absorption correction using spherical harmonics
- Frame scaling
;
_oxdiff_exptl_absorpt_empirical_full_max 1.408
_oxdiff_exptl_absorpt_empirical_full_min 0.791

loop_
_space_group_symop_operation_xyz
'x, y, z'
'-x, y, -z+1/2'
'-x, -y, -z'
'x, -y, z-1/2'

loop_
_atom_site_label
_atom_site_type_symbol
_atom_site_fract_x
_atom_site_fract_y
_atom_site_fract_z
_atom_site_U_iso_or_equiv
_atom_site_adp_type
_atom_site_occupancy
_atom_site_site_symmetry_order
_atom_site_calc_flag
_atom_site_refinement_flags_posn
_atom_site_refinement_flags_adp
_atom_site_refinement_flags_occupancy
_atom_site_disorder_assembly
_atom_site_disorder_group
Zn1 Zn 0.500000 0.65366(4) 0.750000 0.01980(19) Uani 1 2 d S T P . .
N1 N 0.3549(2) 0.6747(2) 0.71688(14) 0.0200(8) Uani 1 1 d . . . . .
N2 N 0.4446(2) 0.7491(2) 0.81368(14) 0.0189(8) Uani 1 1 d . . . . .
N3 N 0.5294(2) 0.5410(2) 0.69362(14) 0.0185(8) Uani 1 1 d . . . . .
C1 C 0.3122(3) 0.6399(3) 0.66819(18) 0.0251(11) Uani 1 1 d . . . . .
H1 H 0.348425 0.604642 0.642298 0.030 Uiso 1 1 calc R . . . .
C2 C 0.2161(3) 0.6528(3) 0.65316(19) 0.0278(11) Uani 1 1 d . . . . .
H2 H 0.187738 0.626064 0.618226 0.033 Uiso 1 1 calc R . . . .
C3 C 0.1642(3) 0.7047(3) 0.68988(19) 0.0288(11) Uani 1 1 d . . . . .
H3 H 0.099308 0.715136 0.680044 0.035 Uiso 1 1 calc R . . . .
C4 C 0.2062(3) 0.7426(3) 0.74207(19) 0.0232(10) Uani 1 1 d . . . . .
C5 C 0.1571(3) 0.7969(3) 0.7832(2) 0.0327(12) Uani 1 1 d . . . . .
H5 H 0.091763 0.808356 0.775475 0.039 Uiso 1 1 calc R . . . .
C6 C 0.2008(3) 0.8324(3) 0.8327(2) 0.0310(12) Uani 1 1 d . . . . .
H6 H 0.165752 0.867164 0.859507 0.037 Uiso 1 1 calc R . . . .
C7 C 0.2995(3) 0.8179(3) 0.84490(18) 0.0225(10) Uani 1 1 d . . . . .
C8 C 0.3492(3) 0.8542(3) 0.89495(19) 0.0294(11) Uani 1 1 d . . . . .
H8 H 0.317568 0.889853 0.923016 0.035 Uiso 1 1 calc R . . . .
C9 C 0.4433(3) 0.8378(3) 0.90276(19) 0.0293(11) Uani 1 1 d . . . . .
H9 H 0.477737 0.862333 0.936337 0.035 Uiso 1 1 calc R . . . .
C10 C 0.4894(3) 0.7850(3) 0.86164(18) 0.0247(10) Uani 1 1 d . . . . .
H10 H 0.555143 0.774246 0.868030 0.030 Uiso 1 1 calc R . . . .
C11 C 0.3503(3) 0.7658(3) 0.80533(18) 0.0214(10) Uani 1 1 d . . . . .
C12 C 0.3021(3) 0.7256(3) 0.75328(17) 0.0182(9) Uani 1 1 d . . . . .
C13 C 0.5584(3) 0.5412(3) 0.63822(18) 0.0252(11) Uani 1 1 d . . . . .
H13 H 0.569923 0.597725 0.620006 0.030 Uiso 1 1 calc R . . . .
C14 C 0.5728(3) 0.4634(3) 0.60524(19) 0.0293(11) Uani 1 1 d . . . . .
H14 H 0.592615 0.467041 0.565390 0.035 Uiso 1 1 calc R . . . .
C15 C 0.5580(3) 0.3818(3) 0.63119(19) 0.0287(11) Uani 1 1 d . . . . .
H15 H 0.567543 0.327896 0.609341 0.034 Uiso 1 1 calc R . . . .
C16 C 0.5285(3) 0.3771(3) 0.69043(19) 0.0254(11) Uani 1 1 d . . . . .
C17 C 0.5152(3) 0.4590(3) 0.71977(16) 0.0189(10) Uani 1 1 d . . . . .
C18 C 0.5138(3) 0.2951(3) 0.72166(18) 0.0333(12) Uani 1 1 d . . . . .
H18 H 0.523754 0.239246 0.702126 0.040 Uiso 1 1 calc R . . . .
Zn2 Zn 0.000000 1.12863(4) 0.750000 0.02063(19) Uani 1 2 d S T P . .
N4 N 0.0560(2) 1.0307(2) 0.68826(14) 0.0211(8) Uani 1 1 d . . . . .
N5 N 0.1448(2) 1.1066(2) 0.78459(15) 0.0201(8) Uani 1 1 d . . . . .
N6 N -0.0281(2) 1.2412(2) 0.80654(14) 0.0197(8) Uani 1 1 d . . . . .
C19 C 0.0125(3) 0.9942(3) 0.64081(18) 0.0273(11) Uani 1 1 d . . . . .
H19 H -0.052576 1.007141 0.633305 0.033 Uiso 1 1 calc R . . . .
C20 C 0.0568(3) 0.9379(3) 0.6012(2) 0.0364(12) Uani 1 1 d . . . . .
H20 H 0.022668 0.913660 0.567463 0.044 Uiso 1 1 calc R . . . .
C21 C 0.1498(4) 0.9179(3) 0.6115(2) 0.0380(13) Uani 1 1 d . . . . .
H21 H 0.180876 0.879279 0.584871 0.046 Uiso 1 1 calc R . . . .
C22 C 0.1996(3) 0.9543(3) 0.6614(2) 0.0307(12) Uani 1 1 d . . . . .
C23 C 0.2967(3) 0.9371(3) 0.6760(2) 0.0373(13) Uani 1 1 d . . . . .
H23 H 0.331134 0.899154 0.650648 0.045 Uiso 1 1 calc R . . . .
C24 C 0.3410(3) 0.9734(3) 0.7250(2) 0.0388(13) Uani 1 1 d . . . . .
H24 H 0.405722 0.960189 0.733622 0.047 Uiso 1 1 calc R . . . .
C25 C 0.2920(3) 1.0313(3) 0.7640(2) 0.0268(11) Uani 1 1 d . . . . .
C26 C 0.3336(3) 1.0711(3) 0.8159(2) 0.0343(12) Uani 1 1 d . . . . .
H26 H 0.397889 1.059410 0.827066 0.041 Uiso 1 1 calc R . . . .
C27 C 0.2817(3) 1.1261(3) 0.8497(2) 0.0343(12) Uani 1 1 d . . . . .
H27 H 0.309284 1.152653 0.884961 0.041 Uiso 1 1 calc R . . . .
C28 C 0.1872(3) 1.1436(3) 0.83263(18) 0.0254(11) Uani 1 1 d . . . . .
H28 H 0.152203 1.183430 0.856326 0.031 Uiso 1 1 calc R . . . .
C29 C 0.1965(3) 1.0509(3) 0.75021(19) 0.0220(10) Uani 1 1 d . . . . .
C30 C 0.1489(3) 1.0111(3) 0.69906(19) 0.0220(10) Uani 1 1 d . . . . .
C31 C -0.0557(3) 1.2407(3) 0.86244(17) 0.0218(10) Uani 1 1 d . . . . .
H31 H -0.066828 1.184148 0.880778 0.026 Uiso 1 1 calc R . . . .
C32 C -0.0691(3) 1.3190(3) 0.89557(19) 0.0272(11) Uani 1 1 d . . . . .
H32 H -0.087870 1.315455 0.935659 0.033 Uiso 1 1 calc R . . . .
C33 C -0.0548(3) 1.4011(3) 0.86937(19) 0.0240(10) Uani 1 1 d . . . . .
H33 H -0.063714 1.455230 0.891048 0.029 Uiso 1 1 calc R . . . .
C34 C -0.0268(3) 1.4042(3) 0.80995(18) 0.0207(10) Uani 1 1 d . . . . .
C35 C -0.0142(3) 1.3227(3) 0.78021(17) 0.0187(10) Uani 1 1 d . . . . .
C36 C -0.0124(3) 1.4876(3) 0.77886(17) 0.0278(11) Uani 1 1 d . . . . .
H36 H -0.020463 1.543298 0.798989 0.033 Uiso 1 1 calc R . . . .
O1 O 0.3508(2) 0.4803(2) 0.53204(13) 0.0377(9) Uani 1 1 d . . . . .
O2 O 0.3809(2) 0.3466(2) 0.48989(13) 0.0334(8) Uani 1 1 d . . . . .
O3 O 0.3550(2) 0.20452(19) 0.54282(13) 0.0365(8) Uani 1 1 d . . . . .
H3A H 0.366000 0.239758 0.514626 0.055 Uiso 1 1 calc GR . . . .
O4 O 0.1468(2) 0.30910(18) 0.99840(13) 0.0290(8) Uani 1 1 d . . . . .
O5 O 0.1148(2) 0.44528(19) 1.03344(13) 0.0350(8) Uani 1 1 d . . . . .
O6 O 0.1408(2) 0.58456(18) 0.97470(12) 0.0308(8) Uani 1 1 d . . . . .
H6A H 0.124962 0.552504 1.003476 0.046 Uiso 1 1 calc GR . . . .
N7 N 0.2337(2) 0.3660(2) 0.78496(16) 0.0251(9) Uani 1 1 d . . . . .
N8 N 0.2527(2) 0.4073(2) 0.73763(15) 0.0238(9) Uani 1 1 d . . . . .
C37 C 0.3517(3) 0.3967(3) 0.5330(2) 0.0301(11) Uani 1 1 d . . . . .
C38 C 0.3224(3) 0.3467(3) 0.58730(18) 0.0202(10) Uani 1 1 d . . . . .
C39 C 0.3266(3) 0.2524(3) 0.58994(19) 0.0251(10) Uani 1 1 d . . . . .
C40 C 0.3036(3) 0.2077(3) 0.64203(18) 0.0265(11) Uani 1 1 d . . . . .
H40 H 0.304507 0.143636 0.643466 0.032 Uiso 1 1 calc R . . . .
C41 C 0.2797(3) 0.2565(3) 0.69145(18) 0.0238(10) Uani 1 1 d . . . . .
H41 H 0.266006 0.225737 0.727238 0.029 Uiso 1 1 calc R . . . .
C42 C 0.2753(3) 0.3500(3) 0.68960(18) 0.0216(10) Uani 1 1 d . . . . .
C43 C 0.2961(3) 0.3938(3) 0.63740(18) 0.0220(10) Uani 1 1 d . . . . .
H43 H 0.292349 0.457739 0.635768 0.026 Uiso 1 1 calc R . . . .
C44 C 0.2126(3) 0.4256(3) 0.83285(18) 0.0203(10) Uani 1 1 d . . . . .
C45 C 0.1924(3) 0.3859(3) 0.88614(18) 0.0228(10) Uani 1 1 d . . . . .
H45 H 0.194925 0.322083 0.889480 0.027 Uiso 1 1 calc R . . . .
C46 C 0.1684(3) 0.4366(3) 0.93528(18) 0.0213(10) Uani 1 1 d . . . . .
C47 C 0.1662(3) 0.5309(3) 0.92937(18) 0.0219(10) Uani 1 1 d . . . . .
C48 C 0.1887(3) 0.5716(3) 0.87565(18) 0.0252(10) Uani 1 1 d . . . . .
H48 H 0.188792 0.635473 0.872481 0.030 Uiso 1 1 calc R . . . .
C49 C 0.2107(3) 0.5197(3) 0.82723(18) 0.0245(10) Uani 1 1 d . . . . .
H49 H 0.224362 0.547456 0.790402 0.029 Uiso 1 1 calc R . . . .
C50 C 0.1417(3) 0.3939(3) 0.99285(19) 0.0259(11) Uani 1 1 d . . . . .
O7 O 0.3122(2) 0.7821(2) 0.5323(2) 0.0644(12) Uani 1 1 d D . . . .
H7A H 0.359(2) 0.745(3) 0.531(2) 0.097 Uiso 1 1 d DR . . . .
H7B H 0.2613(18) 0.762(3) 0.514(2) 0.097 Uiso 1 1 d DR . . . .
O8 O 0.4321(2) 0.6445(2) 0.53618(16) 0.0373(9) Uani 1 1 d . . . . .
H8A H 0.488947 0.642508 0.528343 0.056 Uiso 1 1 d . . . . .
H8B H 0.408232 0.596579 0.533942 0.056 Uiso 1 1 d G . . . .
O9 O 0.1910(2) 0.99113(19) 0.95939(12) 0.0403(9) Uani 1 1 d . . . . .
H9A H 0.241206 1.013066 0.972715 0.060 Uiso 1 1 d R . . . .
H9B H 0.155726 1.029316 0.955505 0.060 Uiso 1 1 d R . . . .
O10 O 0.1001(2) 0.8498(2) 1.01039(14) 0.0491(10) Uani 1 1 d D . . . .
H10A H 0.137272 0.890869 0.996921 0.074 Uiso 1 1 d DR . . . .
H10B H 0.090982 0.805649 0.986051 0.074 Uiso 1 1 d DR . . . .
O11 O 0.4726(2) 1.0599(2) 0.57585(17) 0.0444(10) Uani 1 1 d . . . . .
H11A H 0.519369 1.059963 0.562480 0.067 Uiso 1 1 d . . . . .
H11B H 0.436650 1.102823 0.567502 0.067 Uiso 1 1 d G . . . .
O12 O 0.37175(19) 0.9449(2) 0.49660(13) 0.0410(9) Uani 1 1 d . . . . .
H12A H 0.397164 0.968780 0.527907 0.061 Uiso 1 1 d R . . . .
H12B H 0.357744 0.890320 0.503977 0.061 Uiso 1 1 d R . . . .
O13 O 0.0852(2) 0.8564(2) 0.45740(16) 0.0412(9) Uani 1 1 d D . . . .
H13A H 0.111(2) 0.8055(16) 0.467(2) 0.062 Uiso 1 1 d DR . . . .
H13B H 0.0257(10) 0.859(3) 0.464(2) 0.062 Uiso 1 1 d DR . . . .
O14 O -0.0146(2) 0.7224(2) 0.57162(16) 0.0432(9) Uani 1 1 d D . . . .
H14A H -0.053(2) 0.679(2) 0.565(2) 0.065 Uiso 1 1 d DR . . . .
H14B H 0.0393(15) 0.717(3) 0.556(2) 0.065 Uiso 1 1 d DR . . . .

loop_
_atom_site_aniso_label
_atom_site_aniso_U_11
_atom_site_aniso_U_22
_atom_site_aniso_U_33
_atom_site_aniso_U_23
_atom_site_aniso_U_13
_atom_site_aniso_U_12
Zn1 0.0216(4) 0.0188(4) 0.0190(4) 0.000 0.0018(3) 0.000
N1 0.022(2) 0.0185(19) 0.020(2) 0.0025(15) 0.0012(16) -0.0025(16)
N2 0.020(2) 0.0146(19) 0.022(2) 0.0009(15) 0.0007(16) -0.0014(15)
N3 0.015(2) 0.022(2) 0.019(2) -0.0028(15) 0.0004(15) 0.0038(15)
C1 0.034(3) 0.020(2) 0.022(3) -0.0010(19) 0.004(2) -0.006(2)
C2 0.029(3) 0.028(3) 0.026(3) 0.004(2) -0.009(2) -0.009(2)
C3 0.026(3) 0.025(3) 0.034(3) 0.007(2) -0.005(2) -0.006(2)
C4 0.018(3) 0.022(2) 0.029(3) 0.006(2) 0.001(2) -0.0027(19)
C5 0.024(3) 0.032(3) 0.042(3) 0.001(2) 0.003(2) 0.002(2)
C6 0.025(3) 0.029(3) 0.040(3) 0.000(2) 0.008(2) 0.009(2)
C7 0.028(3) 0.017(2) 0.023(3) 0.0019(18) 0.005(2) 0.0030(19)
C8 0.036(3) 0.027(3) 0.026(3) -0.004(2) 0.005(2) 0.003(2)
C9 0.040(3) 0.019(2) 0.030(3) -0.008(2) 0.003(2) -0.003(2)
C10 0.030(3) 0.017(2) 0.027(3) 0.0004(19) 0.000(2) -0.001(2)
C11 0.024(3) 0.014(2) 0.026(3) 0.0062(18) 0.000(2) 0.0001(18)
C12 0.024(3) 0.014(2) 0.017(2) 0.0057(17) 0.0043(19) -0.0035(18)
C13 0.027(3) 0.027(3) 0.022(3) 0.0000(19) 0.002(2) 0.002(2)
C14 0.027(3) 0.039(3) 0.023(3) -0.006(2) 0.004(2) 0.007(2)
C15 0.021(3) 0.032(3) 0.032(3) -0.015(2) -0.004(2) 0.009(2)
C16 0.016(3) 0.028(3) 0.032(3) -0.006(2) -0.005(2) 0.005(2)
C17 0.015(2) 0.021(2) 0.020(2) -0.0021(17) -0.0070(19) 0.0043(18)
C18 0.030(3) 0.018(2) 0.051(3) -0.005(2) -0.005(3) 0.004(2)
Zn2 0.0221(4) 0.0168(4) 0.0233(4) 0.000 0.0038(3) 0.000
N4 0.022(2) 0.0182(19) 0.023(2) -0.0011(15) 0.0042(17) -0.0014(16)
N5 0.020(2) 0.0158(18) 0.026(2) 0.0013(15) 0.0053(17) -0.0037(15)
N6 0.020(2) 0.0196(19) 0.019(2) -0.0001(15) 0.0028(16) -0.0004(15)
C19 0.034(3) 0.022(2) 0.026(3) -0.007(2) 0.001(2) 0.002(2)
C20 0.044(3) 0.028(3) 0.037(3) -0.007(2) 0.001(3) 0.002(2)
C21 0.057(4) 0.021(3) 0.038(3) -0.009(2) 0.018(3) 0.006(2)
C22 0.035(3) 0.020(2) 0.038(3) 0.004(2) 0.011(2) 0.007(2)
C23 0.035(3) 0.025(3) 0.053(4) 0.005(2) 0.011(3) 0.011(2)
C24 0.022(3) 0.031(3) 0.064(4) 0.013(3) 0.010(3) 0.009(2)
C25 0.020(3) 0.020(2) 0.040(3) 0.013(2) -0.001(2) -0.0011(19)
C26 0.022(3) 0.036(3) 0.045(3) 0.018(2) -0.001(2) -0.003(2)
C27 0.033(3) 0.035(3) 0.034(3) 0.011(2) -0.004(2) -0.010(2)
C28 0.030(3) 0.025(3) 0.021(3) 0.002(2) 0.000(2) -0.005(2)
C29 0.023(3) 0.014(2) 0.029(3) 0.0111(19) 0.007(2) -0.0013(19)
C30 0.024(3) 0.012(2) 0.030(3) 0.0036(18) 0.007(2) -0.0011(19)
C31 0.020(3) 0.025(2) 0.021(3) 0.0007(19) 0.004(2) 0.0041(19)
C32 0.027(3) 0.035(3) 0.020(3) -0.001(2) 0.003(2) 0.007(2)
C33 0.020(3) 0.021(2) 0.031(3) -0.009(2) -0.004(2) 0.0051(19)
C34 0.018(3) 0.017(2) 0.027(3) -0.0020(19) -0.005(2) 0.0008(18)
C35 0.014(2) 0.018(2) 0.024(2) 0.0026(17) -0.0024(19) -0.0005(18)
C36 0.027(3) 0.020(2) 0.036(3) -0.0080(19) -0.006(2) 0.003(2)
O1 0.040(2) 0.033(2) 0.040(2) 0.0126(16) 0.0048(16) -0.0072(16)
O2 0.036(2) 0.041(2) 0.0245(19) 0.0042(15) 0.0139(15) 0.0049(16)
O3 0.054(2) 0.0284(19) 0.028(2) -0.0008(14) 0.0167(17) 0.0069(17)
O4 0.0335(19) 0.0150(16) 0.038(2) 0.0022(13) 0.0000(15) 0.0014(14)
O5 0.054(2) 0.0273(18) 0.0249(19) -0.0004(14) 0.0100(16) 0.0049(16)
O6 0.046(2) 0.0264(18) 0.0207(18) -0.0035(14) 0.0053(15) 0.0080(16)
N7 0.020(2) 0.029(2) 0.026(2) -0.0035(17) 0.0000(17) -0.0029(16)
N8 0.016(2) 0.029(2) 0.027(2) -0.0019(17) 0.0012(17) 0.0004(16)
C37 0.018(3) 0.038(3) 0.033(3) 0.009(2) -0.002(2) 0.000(2)
C38 0.014(2) 0.023(2) 0.025(3) 0.0072(19) 0.0015(19) -0.0007(18)
C39 0.025(3) 0.024(2) 0.027(3) 0.002(2) 0.007(2) 0.003(2)
C40 0.039(3) 0.016(2) 0.024(3) 0.0024(19) 0.000(2) -0.001(2)
C41 0.025(3) 0.025(3) 0.022(3) 0.0062(19) 0.005(2) -0.003(2)
C42 0.020(3) 0.022(2) 0.022(3) -0.0061(19) 0.0006(19) 0.0012(19)
C43 0.018(3) 0.016(2) 0.031(3) 0.0003(19) -0.004(2) 0.0009(18)
C44 0.012(2) 0.023(2) 0.026(3) -0.0053(19) -0.0012(19) 0.0017(18)
C45 0.015(2) 0.024(2) 0.029(3) -0.004(2) -0.001(2) 0.0029(19)
C46 0.018(2) 0.023(2) 0.023(3) -0.0031(19) -0.0001(19) 0.0035(19)
C47 0.021(3) 0.026(2) 0.019(3) -0.0026(19) 0.0012(19) 0.0010(19)
C48 0.029(3) 0.018(2) 0.029(3) -0.0004(19) 0.003(2) 0.001(2)
C49 0.021(3) 0.028(3) 0.025(3) 0.001(2) 0.003(2) -0.001(2)
C50 0.020(3) 0.028(3) 0.028(3) 0.001(2) -0.009(2) -0.001(2)
O7 0.024(2) 0.027(2) 0.141(4) -0.001(2) -0.005(2) -0.0029(17)
O8 0.032(2) 0.029(2) 0.051(2) -0.0122(17) 0.0048(18) 0.0007(16)
O9 0.035(2) 0.034(2) 0.052(2) -0.0090(16) 0.0077(17) -0.0050(16)
O10 0.059(3) 0.040(2) 0.049(2) 0.0126(17) 0.0053(19) -0.0076(18)
O11 0.036(2) 0.049(2) 0.049(3) -0.0004(19) 0.0051(19) 0.0118(19)
O12 0.035(2) 0.032(2) 0.056(2) -0.0033(16) -0.0023(17) -0.0045(15)
O13 0.042(2) 0.035(2) 0.046(2) 0.0023(17) -0.0022(19) 0.0018(17)
O14 0.042(2) 0.035(2) 0.055(2) -0.0137(17) 0.0193(19) -0.0125(17)

loop_
_atom_type_symbol
_atom_type_description
_atom_type_scat_dispersion_real
_atom_type_scat_dispersion_imag
_atom_type_scat_source
C C 0.0033 0.0016 'International Tables Vol C Tables 4.2.6.8 and 6.1.1.4'
H H 0.0000 0.0000 'International Tables Vol C Tables 4.2.6.8 and 6.1.1.4'
N N 0.0061 0.0033 'International Tables Vol C Tables 4.2.6.8 and 6.1.1.4'
O O 0.0106 0.0060 'International Tables Vol C Tables 4.2.6.8 and 6.1.1.4'
Zn Zn 0.2839 1.4301 'International Tables Vol C Tables 4.2.6.8 and 6.1.1.4'

loop_
_geom_angle_atom_site_label_1
_geom_angle_atom_site_label_2
_geom_angle_atom_site_label_3
_geom_angle
_geom_angle_site_symmetry_1
_geom_angle_site_symmetry_3
_geom_angle_publ_flag
N1 Zn1 N1 163.54(16) . 2_656 ?
N1 Zn1 N2 76.49(12) 2_656 2_656 ?
N1 Zn1 N2 76.49(12) . . ?
N1 Zn1 N2 92.75(12) 2_656 . ?
N1 Zn1 N2 92.75(12) . 2_656 ?
N2 Zn1 N2 99.11(16) 2_656 . ?
N3 Zn1 N1 96.04(12) . 2_656 ?
N3 Zn1 N1 96.04(12) 2_656 . ?
N3 Zn1 N1 96.75(12) . . ?
N3 Zn1 N1 96.75(12) 2_656 2_656 ?
N3 Zn1 N2 91.98(12) . 2_656 ?
N3 Zn1 N2 167.21(12) . . ?
N3 Zn1 N2 167.21(12) 2_656 2_656 ?
N3 Zn1 N2 91.98(12) 2_656 . ?
N3 Zn1 N3 77.79(17) . 2_656 ?
C1 N1 Zn1 127.8(3) . . ?
C1 N1 C12 117.7(4) . . ?
C12 N1 Zn1 114.4(3) . . ?
C10 N2 Zn1 127.8(3) . . ?
C10 N2 C11 117.7(4) . . ?
C11 N2 Zn1 114.1(3) . . ?
C13 N3 Zn1 128.7(3) . . ?
C13 N3 C17 117.5(3) . . ?
C17 N3 Zn1 113.8(2) . . ?
N1 C1 H1 118.5 . . ?
N1 C1 C2 123.1(4) . . ?
C2 C1 H1 118.5 . . ?
C1 C2 H2 120.7 . . ?
C3 C2 C1 118.5(4) . . ?
C3 C2 H2 120.7 . . ?
C2 C3 H3 119.8 . . ?
C2 C3 C4 120.5(4) . . ?
C4 C3 H3 119.8 . . ?
C3 C4 C5 124.1(4) . . ?
C12 C4 C3 116.7(4) . . ?
C12 C4 C5 119.1(4) . . ?
C4 C5 H5 119.0 . . ?
C6 C5 C4 121.9(4) . . ?
C6 C5 H5 119.0 . . ?
C5 C6 H6 119.8 . . ?
C5 C6 C7 120.4(4) . . ?
C7 C6 H6 119.8 . . ?
C8 C7 C6 123.1(4) . . ?
C11 C7 C6 119.3(4) . . ?
C11 C7 C8 117.6(4) . . ?
C7 C8 H8 120.4 . . ?
C9 C8 C7 119.2(4) . . ?
C9 C8 H8 120.4 . . ?
C8 C9 H9 119.9 . . ?
C8 C9 C10 120.2(4) . . ?
C10 C9 H9 119.9 . . ?
N2 C10 C9 122.4(4) . . ?
N2 C10 H10 118.8 . . ?
C9 C10 H10 118.8 . . ?
N2 C11 C7 122.9(4) . . ?
N2 C11 C12 117.2(4) . . ?
C7 C11 C12 119.9(4) . . ?
N1 C12 C4 123.5(4) . . ?
N1 C12 C11 117.2(4) . . ?
C4 C12 C11 119.3(4) . . ?
N3 C13 H13 118.1 . . ?
N3 C13 C14 123.7(4) . . ?
C14 C13 H13 118.1 . . ?
C13 C14 H14 120.6 . . ?
C15 C14 C13 118.7(4) . . ?
C15 C14 H14 120.6 . . ?
C14 C15 H15 119.9 . . ?
C14 C15 C16 120.2(4) . . ?
C16 C15 H15 119.9 . . ?
C15 C16 C18 124.1(4) . . ?
C17 C16 C15 116.9(4) . . ?
C17 C16 C18 119.0(4) . . ?
N3 C17 C16 123.0(4) . . ?
N3 C17 C17 117.3(2) . 2_656 ?
C16 C17 C17 119.7(2) . 2_656 ?
C16 C18 H18 119.4 . . ?
C18 C18 C16 121.3(2) 2_656 . ?
C18 C18 H18 119.4 2_656 . ?
N4 Zn2 N4 96.46(17) 2_556 . ?
N4 Zn2 N5 76.19(12) . . ?
N4 Zn2 N5 92.27(12) 2_556 . ?
N4 Zn2 N5 76.19(13) 2_556 2_556 ?
N4 Zn2 N5 92.27(12) . 2_556 ?
N5 Zn2 N5 162.80(16) 2_556 . ?
N6 Zn2 N4 93.48(12) 2_556 . ?
N6 Zn2 N4 93.49(12) . 2_556 ?
N6 Zn2 N4 167.56(12) 2_556 2_556 ?
N6 Zn2 N4 167.56(12) . . ?
N6 Zn2 N5 96.01(12) 2_556 2_556 ?
N6 Zn2 N5 97.36(12) 2_556 . ?
N6 Zn2 N5 97.36(12) . 2_556 ?
N6 Zn2 N5 96.02(12) . . ?
N6 Zn2 N6 77.73(17) 2_556 . ?
C19 N4 Zn2 127.8(3) . . ?
C19 N4 C30 117.9(4) . . ?
C30 N4 Zn2 114.1(3) . . ?
C28 N5 Zn2 127.5(3) . . ?
C28 N5 C29 118.2(4) . . ?
C29 N5 Zn2 114.2(3) . . ?
C31 N6 Zn2 128.5(3) . . ?
C31 N6 C35 117.9(3) . . ?
C35 N6 Zn2 113.6(2) . . ?
N4 C19 H19 118.3 . . ?
N4 C19 C20 123.5(4) . . ?
C20 C19 H19 118.3 . . ?
C19 C20 H20 120.4 . . ?
C21 C20 C19 119.2(4) . . ?
C21 C20 H20 120.4 . . ?
C20 C21 H21 120.0 . . ?
C20 C21 C22 119.9(4) . . ?
C22 C21 H21 120.0 . . ?
C21 C22 C23 124.1(4) . . ?
C21 C22 C30 117.0(4) . . ?
C30 C22 C23 118.9(4) . . ?
C22 C23 H23 119.2 . . ?
C24 C23 C22 121.6(4) . . ?
C24 C23 H23 119.2 . . ?
C23 C24 H24 119.5 . . ?
C23 C24 C25 121.0(4) . . ?
C25 C24 H24 119.5 . . ?
C26 C25 C24 124.0(4) . . ?
C29 C25 C24 118.8(4) . . ?
C29 C25 C26 117.2(4) . . ?
C25 C26 H26 120.1 . . ?
C27 C26 C25 119.8(4) . . ?
C27 C26 H26 120.1 . . ?
C26 C27 H27 120.1 . . ?
C26 C27 C28 119.8(5) . . ?
C28 C27 H27 120.1 . . ?
N5 C28 C27 122.5(4) . . ?
N5 C28 H28 118.8 . . ?
C27 C28 H28 118.8 . . ?
N5 C29 C25 122.6(4) . . ?
N5 C29 C30 117.2(4) . . ?
C25 C29 C30 120.2(4) . . ?
N4 C30 C22 122.5(4) . . ?
N4 C30 C29 118.1(4) . . ?
C22 C30 C29 119.4(4) . . ?
N6 C31 H31 118.4 . . ?
N6 C31 C32 123.3(4) . . ?
C32 C31 H31 118.4 . . ?
C31 C32 H32 120.5 . . ?
C33 C32 C31 119.0(4) . . ?
C33 C32 H32 120.5 . . ?
C32 C33 H33 120.4 . . ?
C32 C33 C34 119.2(4) . . ?
C34 C33 H33 120.4 . . ?
C33 C34 C36 122.6(4) . . ?
C35 C34 C33 118.1(4) . . ?
C35 C34 C36 119.3(4) . . ?
N6 C35 C34 122.4(4) . . ?
N6 C35 C35 117.5(2) . 2_556 ?
C34 C35 C35 120.0(2) . 2_556 ?
C34 C36 H36 119.7 . . ?
C36 C36 C34 120.7(2) 2_556 . ?
C36 C36 H36 119.7 2_556 . ?
C39 O3 H3A 109.5 . . ?
C47 O6 H6A 109.5 . . ?
N8 N7 C44 112.9(3) . . ?
N7 N8 C42 114.2(3) . . ?
O1 C37 O2 124.2(4) . . ?
O1 C37 C38 120.3(4) . . ?
O2 C37 C38 115.5(4) . . ?
C39 C38 C37 121.0(4) . . ?
C43 C38 C37 120.2(4) . . ?
C43 C38 C39 118.7(4) . . ?
O3 C39 C38 120.4(4) . . ?
O3 C39 C40 119.6(4) . . ?
C40 C39 C38 120.0(4) . . ?
C39 C40 H40 120.1 . . ?
C41 C40 C39 119.9(4) . . ?
C41 C40 H40 120.1 . . ?
C40 C41 H41 119.6 . . ?
C40 C41 C42 120.9(4) . . ?
C42 C41 H41 119.6 . . ?
C41 C42 N8 125.9(4) . . ?
C43 C42 N8 115.2(4) . . ?
C43 C42 C41 118.9(4) . . ?
C38 C43 H43 119.2 . . ?
C42 C43 C38 121.6(4) . . ?
C42 C43 H43 119.2 . . ?
C45 C44 N7 116.5(4) . . ?
C45 C44 C49 120.1(4) . . ?
C49 C44 N7 123.4(4) . . ?
C44 C45 H45 119.1 . . ?
C44 C45 C46 121.7(4) . . ?
C46 C45 H45 119.1 . . ?
C45 C46 C47 118.0(4) . . ?
C45 C46 C50 122.2(4) . . ?
C47 C46 C50 119.7(4) . . ?
O6 C47 C46 121.4(4) . . ?
O6 C47 C48 118.2(4) . . ?
C48 C47 C46 120.4(4) . . ?
C47 C48 H48 119.8 . . ?
C49 C48 C47 120.4(4) . . ?
C49 C48 H48 119.8 . . ?
C44 C49 H49 120.3 . . ?
C48 C49 C44 119.3(4) . . ?
C48 C49 H49 120.3 . . ?
O4 C50 C46 119.2(4) . . ?
O5 C50 O4 123.3(4) . . ?
O5 C50 C46 117.5(4) . . ?
H7A O7 H7B 112.7(18) . . ?
H8A O8 H8B 111.8 . . ?
H9A O9 H9B 107.5 . . ?
H10A O10 H10B 112.9 . . ?
H11A O11 H11B 117.3 . . ?
H12A O12 H12B 109.3 . . ?
H13A O13 H13B 113.4(18) . . ?
H14A O14 H14B 115.6(18) . . ?

loop_
_geom_bond_atom_site_label_1
_geom_bond_atom_site_label_2
_geom_bond_distance
_geom_bond_site_symmetry_2
_geom_bond_publ_flag
Zn1 N1 2.178(3) . ?
Zn1 N1 2.178(3) 2_656 ?
Zn1 N2 2.182(3) . ?
Zn1 N2 2.182(3) 2_656 ?
Zn1 N3 2.148(3) 2_656 ?
Zn1 N3 2.148(3) . ?
N1 C1 1.327(5) . ?
N1 C12 1.361(5) . ?
N2 C10 1.334(5) . ?
N2 C11 1.366(5) . ?
N3 C13 1.326(4) . ?
N3 C17 1.368(5) . ?
C1 H1 0.9500 . ?
C1 C2 1.402(5) . ?
C2 H2 0.9500 . ?
C2 C3 1.366(5) . ?
C3 H3 0.9500 . ?
C3 C4 1.405(5) . ?
C4 C5 1.429(5) . ?
C4 C12 1.395(5) . ?
C5 H5 0.9500 . ?
C5 C6 1.352(6) . ?
C6 H6 0.9500 . ?
C6 C7 1.431(6) . ?
C7 C8 1.404(6) . ?
C7 C11 1.401(5) . ?
C8 H8 0.9500 . ?
C8 C9 1.360(6) . ?
C9 H9 0.9500 . ?
C9 C10 1.395(5) . ?
C10 H10 0.9500 . ?
C11 C12 1.452(5) . ?
C13 H13 0.9500 . ?
C13 C14 1.390(5) . ?
C14 H14 0.9500 . ?
C14 C15 1.363(6) . ?
C15 H15 0.9500 . ?
C15 C16 1.412(5) . ?
C16 C17 1.398(5) . ?
C16 C18 1.424(5) . ?
C17 C17 1.441(7) 2_656 ?
C18 C18 1.347(8) 2_656 ?
C18 H18 0.9500 . ?
Zn2 N4 2.181(3) . ?
Zn2 N4 2.181(3) 2_556 ?
Zn2 N5 2.187(3) . ?
Zn2 N5 2.187(3) 2_556 ?
Zn2 N6 2.145(3) . ?
Zn2 N6 2.145(3) 2_556 ?
N4 C19 1.320(5) . ?
N4 C30 1.361(5) . ?
N5 C28 1.327(5) . ?
N5 C29 1.365(5) . ?
N6 C31 1.329(4) . ?
N6 C35 1.364(4) . ?
C19 H19 0.9500 . ?
C19 C20 1.390(5) . ?
C20 H20 0.9500 . ?
C20 C21 1.361(6) . ?
C21 H21 0.9500 . ?
C21 C22 1.402(6) . ?
C22 C23 1.424(6) . ?
C22 C30 1.413(5) . ?
C23 H23 0.9500 . ?
C23 C24 1.351(6) . ?
C24 H24 0.9500 . ?
C24 C25 1.428(6) . ?
C25 C26 1.409(6) . ?
C25 C29 1.407(5) . ?
C26 H26 0.9500 . ?
C26 C27 1.355(6) . ?
C27 H27 0.9500 . ?
C27 C28 1.402(6) . ?
C28 H28 0.9500 . ?
C29 C30 1.430(5) . ?
C31 H31 0.9500 . ?
C31 C32 1.396(5) . ?
C32 H32 0.9500 . ?
C32 C33 1.371(5) . ?
C33 H33 0.9500 . ?
C33 C34 1.407(5) . ?
C34 C35 1.395(5) . ?
C34 C36 1.439(5) . ?
C35 C35 1.430(7) 2_556 ?
C36 C36 1.356(7) 2_556 ?
C36 H36 0.9500 . ?
O1 C37 1.241(5) . ?
O2 C37 1.301(5) . ?
O3 H3A 0.8400 . ?
O3 C39 1.349(5) . ?
O4 C50 1.265(5) . ?
O5 C50 1.260(5) . ?
O6 H6A 0.8400 . ?
O6 C47 1.352(4) . ?
N7 N8 1.264(4) . ?
N7 C44 1.432(5) . ?
N8 C42 1.419(5) . ?
C37 C38 1.500(5) . ?
C38 C39 1.401(5) . ?
C38 C43 1.388(5) . ?
C39 C40 1.394(5) . ?
C40 H40 0.9500 . ?
C40 C41 1.379(5) . ?
C41 H41 0.9500 . ?
C41 C42 1.390(5) . ?
C42 C43 1.382(5) . ?
C43 H43 0.9500 . ?
C44 C45 1.373(5) . ?
C44 C49 1.402(5) . ?
C45 H45 0.9500 . ?
C45 C46 1.389(5) . ?
C46 C47 1.404(5) . ?
C46 C50 1.502(5) . ?
C47 C48 1.397(5) . ?
C48 H48 0.9500 . ?
C48 C49 1.377(5) . ?
C49 H49 0.9500 . ?
O7 H7A 0.862(10) . ?
O7 H7B 0.864(10) . ?
O8 H8A 0.83(4) . ?
O8 H8B 0.7881 . ?
O9 H9A 0.8267 . ?
O9 H9B 0.7578 . ?
O10 H10A 0.8696 . ?
O10 H10B 0.8576 . ?
O11 H11A 0.74(4) . ?
O11 H11B 0.8317 . ?
O12 H12A 0.8511 . ?
O12 H12B 0.8509 . ?
O13 H13A 0.864(10) . ?
O13 H13B 0.864(10) . ?
O14 H14A 0.851(10) . ?
O14 H14B 0.857(10) . ?

loop_
_geom_torsion_atom_site_label_1
_geom_torsion_atom_site_label_2
_geom_torsion_atom_site_label_3
_geom_torsion_atom_site_label_4
_geom_torsion
_geom_torsion_site_symmetry_1
_geom_torsion_site_symmetry_2
_geom_torsion_site_symmetry_3
_geom_torsion_site_symmetry_4
_geom_torsion_publ_flag
Zn1 N1 C1 C2 175.3(3) . . . . ?
Zn1 N1 C12 C4 -176.1(3) . . . . ?
Zn1 N1 C12 C11 5.7(4) . . . . ?
Zn1 N2 C10 C9 -172.8(3) . . . . ?
Zn1 N2 C11 C7 173.5(3) . . . . ?
Zn1 N2 C11 C12 -5.4(4) . . . . ?
Zn1 N3 C13 C14 -178.2(3) . . . . ?
Zn1 N3 C17 C16 178.8(3) . . . . ?
Zn1 N3 C17 C17 -1.0(6) . . . 2_656 ?
N1 C1 C2 C3 1.0(6) . . . . ?
N2 C11 C12 N1 -0.2(5) . . . . ?
N2 C11 C12 C4 -178.4(3) . . . . ?
N3 C13 C14 C15 -1.1(7) . . . . ?
C1 N1 C12 C4 0.2(6) . . . . ?
C1 N1 C12 C11 -178.0(3) . . . . ?
C1 C2 C3 C4 -1.2(6) . . . . ?
C2 C3 C4 C5 -179.4(4) . . . . ?
C2 C3 C4 C12 1.0(6) . . . . ?
C3 C4 C5 C6 -179.6(4) . . . . ?
C3 C4 C12 N1 -0.4(6) . . . . ?
C3 C4 C12 C11 177.7(3) . . . . ?
C4 C5 C6 C7 1.3(7) . . . . ?
C5 C4 C12 N1 179.9(4) . . . . ?
C5 C4 C12 C11 -2.0(6) . . . . ?
C5 C6 C7 C8 178.9(4) . . . . ?
C5 C6 C7 C11 -0.6(6) . . . . ?
C6 C7 C8 C9 -179.3(4) . . . . ?
C6 C7 C11 N2 179.8(4) . . . . ?
C6 C7 C11 C12 -1.3(6) . . . . ?
C7 C8 C9 C10 -0.4(6) . . . . ?
C7 C11 C12 N1 -179.2(4) . . . . ?
C7 C11 C12 C4 2.6(6) . . . . ?
C8 C7 C11 N2 0.3(6) . . . . ?
C8 C7 C11 C12 179.2(4) . . . . ?
C8 C9 C10 N2 0.2(6) . . . . ?
C10 N2 C11 C7 -0.5(6) . . . . ?
C10 N2 C11 C12 -179.4(3) . . . . ?
C11 N2 C10 C9 0.3(6) . . . . ?
C11 C7 C8 C9 0.2(6) . . . . ?
C12 N1 C1 C2 -0.5(6) . . . . ?
C12 C4 C5 C6 0.0(6) . . . . ?
C13 N3 C17 C16 -1.0(6) . . . . ?
C13 N3 C17 C17 179.3(4) . . . 2_656 ?
C13 C14 C15 C16 0.0(6) . . . . ?
C14 C15 C16 C17 0.4(6) . . . . ?
C14 C15 C16 C18 -178.2(4) . . . . ?
C15 C16 C17 N3 0.0(6) . . . . ?
C15 C16 C17 C17 179.8(4) . . . 2_656 ?
C15 C16 C18 C18 179.6(5) . . . 2_656 ?
C17 N3 C13 C14 1.5(6) . . . . ?
C17 C16 C18 C18 1.0(8) . . . 2_656 ?
C18 C16 C17 N3 178.8(4) . . . . ?
C18 C16 C17 C17 -1.5(7) . . . 2_656 ?
Zn2 N4 C19 C20 174.4(3) . . . . ?
Zn2 N4 C30 C22 -175.3(3) . . . . ?
Zn2 N4 C30 C29 3.9(4) . . . . ?
Zn2 N5 C28 C27 -178.3(3) . . . . ?
Zn2 N5 C29 C25 177.7(3) . . . . ?
Zn2 N5 C29 C30 -3.4(4) . . . . ?
Zn2 N6 C31 C32 178.0(3) . . . . ?
Zn2 N6 C35 C34 -178.7(3) . . . . ?
Zn2 N6 C35 C35 1.5(6) . . . 2_556 ?
N4 C19 C20 C21 0.6(7) . . . . ?
N5 C29 C30 N4 -0.3(5) . . . . ?
N5 C29 C30 C22 178.9(4) . . . . ?
N6 C31 C32 C33 1.1(6) . . . . ?
C19 N4 C30 C22 0.4(6) . . . . ?
C19 N4 C30 C29 179.6(3) . . . . ?
C19 C20 C21 C22 -0.2(7) . . . . ?
C20 C21 C22 C23 179.8(4) . . . . ?
C20 C21 C22 C30 0.0(7) . . . . ?
C21 C22 C23 C24 -179.4(4) . . . . ?
C21 C22 C30 N4 -0.1(6) . . . . ?
C21 C22 C30 C29 -179.3(4) . . . . ?
C22 C23 C24 C25 -0.5(7) . . . . ?
C23 C22 C30 N4 -179.9(4) . . . . ?
C23 C22 C30 C29 1.0(6) . . . . ?
C23 C24 C25 C26 179.7(4) . . . . ?
C23 C24 C25 C29 -0.7(6) . . . . ?
C24 C25 C26 C27 179.2(4) . . . . ?
C24 C25 C29 N5 -179.1(4) . . . . ?
C24 C25 C29 C30 2.0(6) . . . . ?
C25 C26 C27 C28 -0.6(6) . . . . ?
C25 C29 C30 N4 178.7(3) . . . . ?
C25 C29 C30 C22 -2.1(6) . . . . ?
C26 C25 C29 N5 0.5(6) . . . . ?
C26 C25 C29 C30 -178.4(4) . . . . ?
C26 C27 C28 N5 1.5(6) . . . . ?
C28 N5 C29 C25 0.3(6) . . . . ?
C28 N5 C29 C30 179.3(3) . . . . ?
C29 N5 C28 C27 -1.4(6) . . . . ?
C29 C25 C26 C27 -0.4(6) . . . . ?
C30 N4 C19 C20 -0.7(6) . . . . ?
C30 C22 C23 C24 0.3(7) . . . . ?
C31 N6 C35 C34 0.7(6) . . . . ?
C31 N6 C35 C35 -179.1(4) . . . 2_556 ?
C31 C32 C33 C34 -0.2(6) . . . . ?
C32 C33 C34 C35 -0.4(6) . . . . ?
C32 C33 C34 C36 178.6(4) . . . . ?
C33 C34 C35 N6 0.1(6) . . . . ?
C33 C34 C35 C35 180.0(4) . . . 2_556 ?
C33 C34 C36 C36 -178.5(5) . . . 2_556 ?
C35 N6 C31 C32 -1.3(6) . . . . ?
C35 C34 C36 C36 0.5(7) . . . 2_556 ?
C36 C34 C35 N6 -178.9(4) . . . . ?
C36 C34 C35 C35 1.0(7) . . . 2_556 ?
O1 C37 C38 C39 -177.5(4) . . . . ?
O1 C37 C38 C43 -1.5(6) . . . . ?
O2 C37 C38 C39 -0.3(6) . . . . ?
O2 C37 C38 C43 175.7(4) . . . . ?
O3 C39 C40 C41 176.4(4) . . . . ?
O6 C47 C48 C49 -177.0(4) . . . . ?
N7 N8 C42 C41 -1.5(6) . . . . ?
N7 N8 C42 C43 179.9(4) . . . . ?
N7 C44 C45 C46 -178.3(4) . . . . ?
N7 C44 C49 C48 179.4(4) . . . . ?
N8 N7 C44 C45 -179.1(3) . . . . ?
N8 N7 C44 C49 1.7(6) . . . . ?
N8 C42 C43 C38 177.9(3) . . . . ?
C37 C38 C39 O3 -1.6(6) . . . . ?
C37 C38 C39 C40 176.7(4) . . . . ?
C37 C38 C43 C42 -175.3(4) . . . . ?
C38 C39 C40 C41 -2.0(7) . . . . ?
C39 C38 C43 C42 0.8(6) . . . . ?
C39 C40 C41 C42 2.0(7) . . . . ?
C40 C41 C42 N8 -179.1(4) . . . . ?
C40 C41 C42 C43 -0.5(6) . . . . ?
C41 C42 C43 C38 -0.9(6) . . . . ?
C43 C38 C39 O3 -177.7(4) . . . . ?
C43 C38 C39 C40 0.6(6) . . . . ?
C44 N7 N8 C42 179.2(3) . . . . ?
C44 C45 C46 C47 -0.7(6) . . . . ?
C44 C45 C46 C50 177.0(4) . . . . ?
C45 C44 C49 C48 0.2(6) . . . . ?
C45 C46 C47 O6 178.1(4) . . . . ?
C45 C46 C47 C48 -0.7(6) . . . . ?
C45 C46 C50 O4 4.6(6) . . . . ?
C45 C46 C50 O5 -175.2(4) . . . . ?
C46 C47 C48 C49 1.9(6) . . . . ?
C47 C46 C50 O4 -177.8(4) . . . . ?
C47 C46 C50 O5 2.4(6) . . . . ?
C47 C48 C49 C44 -1.6(6) . . . . ?
C49 C44 C45 C46 0.9(6) . . . . ?
C50 C46 C47 O6 0.3(6) . . . . ?
C50 C46 C47 C48 -178.5(4) . . . . ?
